data_4110490
loop_
_publ_author_name
'Kai-Tai Yip'
'Min Yang'
'Ka-Lun Law'
'Nian-Yong Zhu'
'Dan Yang'

_publ_section_title
;
 Pd(II)-Catalyzed Enantioselective Oxidative Tandem Cyclization Reactions.
 Synthesis of Indolines through C-N and C-C Bond Formation
;
_journal_name_full 'Journal of the American Chemical Society'
_journal_page_first 3130
_journal_page_last 3131
_journal_paper_doi 10.1021/ja060291x
_journal_volume 128
_journal_year 2006
_chemical_formula_moiety 'C12 H11 N O'
_chemical_formula_sum 'C12 H11 N O'
_chemical_formula_weight 185.22
_chemical_name_systematic
;
 ?
;
_space_group_IT_number 14
_symmetry_cell_setting monoclinic
_symmetry_space_group_name_Hall '-P 2yn'
_symmetry_space_group_name_H-M 'P 1 21/n 1'
_atom_sites_solution_hydrogens geom
_atom_sites_solution_primary direct
_atom_sites_solution_secondary difmap
_audit_creation_method SHELXL-97
_cell_angle_alpha 90.00
_cell_angle_beta 110.91(3)
_cell_angle_gamma 90.00
_cell_formula_units_Z 4
_cell_length_a 8.6940(17)
_cell_length_b 10.418(2)
_cell_length_c 11.275(2)
_cell_measurement_reflns_used 0
_cell_measurement_temperature 253(2)
_cell_measurement_theta_max 0
_cell_measurement_theta_min 0
_cell_volume 954.0(4)
_computing_cell_refinement Scalepack
_computing_data_collection Marcontrol
_computing_data_reduction Denzo
_computing_molecular_graphics 'Ortep-3 for Windows (Farrugia, 1997)'
_computing_publication_material 'WinGX publication routines (Farrugia, 1999)'
_computing_structure_refinement 'SHELXL-97 (Sheldrick, 1997)'
_computing_structure_solution SHELXS-97
_diffrn_ambient_temperature 253(2)
_diffrn_measured_fraction_theta_full 0.920
_diffrn_measured_fraction_theta_max 0.920
_diffrn_measurement_device_type 'marresearch IPDS mar300'
_diffrn_measurement_method Oscillation
_diffrn_radiation_monochromator graphite
_diffrn_radiation_source 'fine-focus sealed tube'
_diffrn_radiation_type MoK\a
_diffrn_radiation_wavelength 0.71073
_diffrn_reflns_av_R_equivalents 0.0495
_diffrn_reflns_av_sigmaI/netI 0.0681
_diffrn_reflns_limit_h_max 10
_diffrn_reflns_limit_h_min -10
_diffrn_reflns_limit_k_max 12
_diffrn_reflns_limit_k_min -12
_diffrn_reflns_limit_l_max 11
_diffrn_reflns_limit_l_min -13
_diffrn_reflns_number 4969
_diffrn_reflns_theta_full 25.56
_diffrn_reflns_theta_max 25.56
_diffrn_reflns_theta_min 2.75
_exptl_absorpt_coefficient_mu 0.083
_exptl_absorpt_correction_T_max 0.9756
_exptl_absorpt_correction_T_min 0.9521
_exptl_absorpt_correction_type none
_exptl_crystal_colour colorless
_exptl_crystal_density_diffrn 1.290
_exptl_crystal_description prism
_exptl_crystal_F_000 392
_exptl_crystal_size_max 0.60
_exptl_crystal_size_mid 0.40
_exptl_crystal_size_min 0.30
_refine_diff_density_max 0.435
_refine_diff_density_min -0.200
_refine_diff_density_rms 0.040
_refine_ls_extinction_method none
_refine_ls_goodness_of_fit_ref 1.167
_refine_ls_hydrogen_treatment mixed
_refine_ls_matrix_type full
_refine_ls_number_parameters 127
_refine_ls_number_reflns 1648
_refine_ls_number_restraints 0
_refine_ls_restrained_S_all 1.167
_refine_ls_R_factor_all 0.0747
_refine_ls_R_factor_gt 0.0565
_refine_ls_shift/su_max 0.001
_refine_ls_shift/su_mean 0.000
_refine_ls_structure_factor_coef Fsqd
_refine_ls_weighting_details 'calc w=1/[\s^2^(Fo^2^)+(0.0984P)^2^+0.0109P] where P=(Fo^2^+2Fc^2^)/3'
_refine_ls_weighting_scheme calc
_refine_ls_wR_factor_gt 0.1650
_refine_ls_wR_factor_ref 0.1737
_reflns_number_gt 1193
_reflns_number_total 1648
_reflns_threshold_expression >2sigma(I)
_cod_data_source_file ja060291xsi20060125_113903.cif
_cod_data_source_block mar1512
_cod_original_cell_volume 954.0(3)
_cod_original_sg_symbol_H-M 'P 21/n'
_cod_database_code 4110490

loop_
_symmetry_equiv_pos_as_xyz
'x, y, z'
'-x+1/2, y+1/2, -z+1/2'
'-x, -y, -z'
'x-1/2, -y-1/2, z-1/2'

loop_
_atom_site_label
_atom_site_type_symbol
_atom_site_fract_x
_atom_site_fract_y
_atom_site_fract_z
_atom_site_U_iso_or_equiv
_atom_site_adp_type
_atom_site_occupancy
_atom_site_symmetry_multiplicity
_atom_site_calc_flag
_atom_site_refinement_flags
O1 O 0.1206(2) 0.03116(15) 0.73830(14) 0.0667(5) Uani 1 1 d .
N1 N 0.0689(2) -0.15853(17) 0.62837(16) 0.0580(5) Uani 1 1 d .
C1 C 0.1491(2) -0.0471(2) 0.66735(18) 0.0514(6) Uani 1 1 d .
C2 C 0.2753(3) -0.0411(2) 0.60674(18) 0.0579(6) Uani 1 1 d .
C3 C 0.2374(3) -0.1457(2) 0.5082(2) 0.0622(6) Uani 1 1 d .
H3A H 0.1760 -0.1122 0.4243 0.075 Uiso 1 1 calc R
H3B H 0.3377 -0.1856 0.5070 0.075 Uiso 1 1 calc R
C4 C 0.1362(3) -0.2387(2) 0.5498(2) 0.0612(6) Uani 1 1 d .
H4 H 0.2105 -0.3024 0.6053 0.073 Uiso 1 1 calc R
C5 C 0.3936(3) 0.0456(3) 0.6388(2) 0.0850(9) Uani 1 1 d .
H5A H 0.4001 0.1058 0.7013 0.102 Uiso 1 1 calc R
H5B H 0.4706 0.0466 0.5989 0.102 Uiso 1 1 calc R
C6 C -0.0160(3) -0.3087(2) 0.4623(2) 0.0592(6) Uani 1 1 d .
H6A H -0.0628 -0.2651 0.3813 0.071 Uiso 1 1 calc R
H6B H 0.0097 -0.3965 0.4478 0.071 Uiso 1 1 calc R
C7 C -0.1320(3) -0.30390(19) 0.53546(19) 0.0517(6) Uani 1 1 d .
C8 C -0.0818(3) -0.2087(2) 0.62782(19) 0.0517(5) Uani 1 1 d .
C9 C -0.1703(3) -0.1775(2) 0.7039(2) 0.0637(6) Uani 1 1 d .
H9 H -0.1350 -0.1135 0.7652 0.076 Uiso 1 1 calc R
C10 C -0.3138(3) -0.2455(2) 0.6851(2) 0.0665(7) Uani 1 1 d .
H10 H -0.3778 -0.2254 0.7333 0.080 Uiso 1 1 calc R
C11 C -0.3637(3) -0.3422(2) 0.5966(2) 0.0692(7) Uani 1 1 d .
H11 H -0.4582 -0.3889 0.5882 0.083 Uiso 1 1 calc R
C12 C -0.2741(3) -0.3705(2) 0.5198(2) 0.0669(7) Uani 1 1 d .
H12 H -0.3101 -0.4342 0.4582 0.080 Uiso 1 1 calc R

loop_
_atom_site_aniso_label
_atom_site_aniso_U_11
_atom_site_aniso_U_22
_atom_site_aniso_U_33
_atom_site_aniso_U_23
_atom_site_aniso_U_13
_atom_site_aniso_U_12
O1 0.0777(11) 0.0641(9) 0.0610(9) -0.0136(8) 0.0278(8) -0.0103(8)
N1 0.0587(11) 0.0611(11) 0.0627(11) -0.0113(9) 0.0322(9) -0.0090(9)
C1 0.0549(12) 0.0515(12) 0.0456(10) -0.0018(9) 0.0152(9) -0.0034(9)
C2 0.0543(12) 0.0659(13) 0.0519(11) 0.0026(10) 0.0169(9) -0.0076(10)
C3 0.0544(12) 0.0735(14) 0.0638(13) -0.0058(11) 0.0272(10) -0.0045(11)
C4 0.0655(14) 0.0571(13) 0.0702(14) -0.0055(10) 0.0353(12) -0.0007(10)
C5 0.0879(18) 0.099(2) 0.0754(16) -0.0141(14) 0.0387(14) -0.0377(16)
C6 0.0639(13) 0.0533(12) 0.0655(13) -0.0087(10) 0.0294(11) -0.0047(10)
C7 0.0538(12) 0.0469(11) 0.0537(11) 0.0039(9) 0.0183(9) 0.0014(9)
C8 0.0528(12) 0.0533(11) 0.0512(11) 0.0034(9) 0.0212(9) -0.0017(9)
C9 0.0652(14) 0.0742(14) 0.0584(12) -0.0034(11) 0.0301(11) -0.0032(12)
C10 0.0587(13) 0.0851(17) 0.0640(14) 0.0140(13) 0.0322(11) 0.0043(12)
C11 0.0560(13) 0.0708(14) 0.0815(16) 0.0110(13) 0.0252(12) -0.0090(11)
C12 0.0627(14) 0.0595(13) 0.0782(15) -0.0009(11) 0.0247(12) -0.0094(11)

loop_
_atom_type_symbol
_atom_type_description
_atom_type_scat_dispersion_real
_atom_type_scat_dispersion_imag
_atom_type_scat_source
O O 0.0106 0.0060 'International Tables Vol C Tables 4.2.6.8 and 6.1.1.4'
N N 0.0061 0.0033 'International Tables Vol C Tables 4.2.6.8 and 6.1.1.4'
C C 0.0033 0.0016 'International Tables Vol C Tables 4.2.6.8 and 6.1.1.4'
H H 0.0000 0.0000 'International Tables Vol C Tables 4.2.6.8 and 6.1.1.4'

loop_
_geom_angle_atom_site_label_1
_geom_angle_atom_site_label_2
_geom_angle_atom_site_label_3
_geom_angle
C1 N1 C8 134.04(18)
C1 N1 C4 114.37(18)
C8 N1 C4 110.68(17)
O1 C1 N1 125.8(2)
O1 C1 C2 128.70(19)
N1 C1 C2 105.54(18)
C5 C2 C1 122.3(2)
C5 C2 C3 129.9(2)
C1 C2 C3 107.80(17)
C4 C3 C2 103.64(18)
N1 C4 C3 102.98(17)
N1 C4 C6 102.71(18)
C3 C4 C6 125.4(2)
C7 C6 C4 102.98(16)
C12 C7 C8 119.0(2)
C12 C7 C6 131.1(2)
C8 C7 C6 109.80(18)
C9 C8 C7 122.5(2)
C9 C8 N1 129.3(2)
C7 C8 N1 108.14(18)
C8 C9 C10 117.1(2)
C11 C10 C9 121.4(2)
C10 C11 C12 120.4(2)
C7 C12 C11 119.5(2)

loop_
_geom_bond_atom_site_label_1
_geom_bond_atom_site_label_2
_geom_bond_distance
O1 C1 1.228(3)
N1 C1 1.345(3)
N1 C8 1.408(3)
N1 C4 1.481(3)
C1 C2 1.487(3)
C2 C5 1.319(3)
C2 C3 1.506(3)
C3 C4 1.493(3)
C4 C6 1.524(3)
C6 C7 1.515(3)
C7 C12 1.372(3)
C7 C8 1.391(3)
C8 C9 1.380(3)
C9 C10 1.384(3)
C10 C11 1.374(4)
C11 C12 1.388(4)
